data_4501440
loop_
_publ_author_name
'Liu, Guannan'
'Zhou, Yu'
'Lin, Daizong'
'Wang, Jinfang'
'Zhang, Lei'
'Jiang, Hualiang'
'Liu, Hong'

_publ_contact_author 'Guannan Liu'
_publ_section_title
;
 Synthesis of Pyrrolo[1,2-a]quinoxalines via gold(I)-mediated cascade
 reactions.
;
_journal_issue 3
_journal_name_full 'ACS combinatorial science'
_journal_page_first 209
_journal_page_last 213
_journal_paper_doi 10.1021/co1000844
_journal_volume 13
_journal_year 2011
_chemical_formula_sum 'C18 H15 Cl N2'
_chemical_formula_weight 294.77
_chemical_name_systematic
; 
 ? 
;
_space_group_IT_number 15
_symmetry_cell_setting monoclinic
_symmetry_space_group_name_Hall '-C 2yc'
_symmetry_space_group_name_H-M 'C 1 2/c 1'
_atom_sites_solution_hydrogens geom
_atom_sites_solution_primary direct
_atom_sites_solution_secondary difmap
_audit_creation_method SHELXL-97
_cell_angle_alpha 90.00
_cell_angle_beta 97.404(2)
_cell_angle_gamma 90.00
_cell_formula_units_Z 8
_cell_length_a 17.5878(16)
_cell_length_b 10.5568(10)
_cell_length_c 16.1787(15)
_cell_measurement_reflns_used 2849
_cell_measurement_temperature 293(2)
_cell_measurement_theta_max 56.420
_cell_measurement_theta_min 4.510
_cell_volume 2978.9(5)
_computing_cell_refinement 'Bruker SMART'
_computing_data_collection 'Bruker SMART'
_computing_data_reduction 'Bruker SHELXTL'
_computing_molecular_graphics 'Bruker SHELXTL'
_computing_publication_material 'Bruker SHELXTL'
_computing_structure_refinement 'SHELXL-97 (Sheldrick, 1997)'
_computing_structure_solution 'SHELXS-97 (Sheldrick, 1990)'
_diffrn_ambient_temperature 293(2)
_diffrn_measured_fraction_theta_full 1.000
_diffrn_measured_fraction_theta_max 1.000
_diffrn_measurement_device_type 'CCD area detector'
_diffrn_measurement_method 'phi and omega scans'
_diffrn_radiation_monochromator graphite
_diffrn_radiation_source 'fine-focus sealed tube'
_diffrn_radiation_type MoK\a
_diffrn_radiation_wavelength 0.71073
_diffrn_reflns_av_R_equivalents 0.0548
_diffrn_reflns_av_sigmaI/netI 0.0440
_diffrn_reflns_limit_h_max 21
_diffrn_reflns_limit_h_min -15
_diffrn_reflns_limit_k_max 11
_diffrn_reflns_limit_k_min -12
_diffrn_reflns_limit_l_max 18
_diffrn_reflns_limit_l_min -19
_diffrn_reflns_number 7680
_diffrn_reflns_theta_full 25.50
_diffrn_reflns_theta_max 25.50
_diffrn_reflns_theta_min 2.26
_exptl_absorpt_coefficient_mu 0.251
_exptl_absorpt_correction_T_max 1.00000
_exptl_absorpt_correction_T_min 0.57466
_exptl_absorpt_correction_type empirical
_exptl_absorpt_process_details sadabs
_exptl_crystal_colour colorless
_exptl_crystal_density_diffrn 1.315
_exptl_crystal_density_method 'not measured'
_exptl_crystal_description prismatic
_exptl_crystal_F_000 1232
_exptl_crystal_size_max 0.386
_exptl_crystal_size_mid 0.369
_exptl_crystal_size_min 0.231
_refine_diff_density_max 0.340
_refine_diff_density_min -0.289
_refine_diff_density_rms 0.045
_refine_ls_extinction_expression Fc^*^=kFc[1+0.001xFc^2^\l^3^/sin(2\q)]^-1/4^
_refine_ls_extinction_method SHELXL
_refine_ls_goodness_of_fit_ref 1.044
_refine_ls_hydrogen_treatment mixed
_refine_ls_matrix_type full
_refine_ls_number_parameters 196
_refine_ls_number_reflns 2777
_refine_ls_number_restraints 0
_refine_ls_restrained_S_all 1.044
_refine_ls_R_factor_all 0.0567
_refine_ls_R_factor_gt 0.0465
_refine_ls_shift/su_max 0.005
_refine_ls_shift/su_mean 0.001
_refine_ls_structure_factor_coef Fsqd
_refine_ls_weighting_details 'calc w=1/[\s^2^(Fo^2^)+(0.0699P)^2^+0.5782P] where P=(Fo^2^+2Fc^2^)/3'
_refine_ls_weighting_scheme calc
_refine_ls_wR_factor_gt 0.1225
_refine_ls_wR_factor_ref 0.1292
_reflns_number_gt 2267
_reflns_number_total 2777
_reflns_threshold_expression >2sigma(I)
_cod_data_source_file co1000844_si_002.cif
_cod_data_source_block 3Ai
_cod_depositor_comments
;
The following automatic conversions were performed:

'_symmetry_cell_setting' value 'Monoclinic' changed to 'monoclinic'
according to /home/saulius/struct/CIF-dictionaries/cif_core.dic
dictionary named 'cif_core.dic' version 2.4.1 from 2010-06-29.

Automatic conversion script
Id: cif_fix_values 1715 2011-07-08 13:25:40Z adriana 
;
_cod_original_sg_symbol_H-M C2/c
_cod_database_code 4501440

loop_
_symmetry_equiv_pos_as_xyz
'x, y, z'
'-x, y, -z+1/2'
'x+1/2, y+1/2, z'
'-x+1/2, y+1/2, -z+1/2'
'-x, -y, -z'
'x, -y, z-1/2'
'-x+1/2, -y+1/2, -z'
'x+1/2, -y+1/2, z-1/2'

loop_
_atom_site_label
_atom_site_type_symbol
_atom_site_fract_x
_atom_site_fract_y
_atom_site_fract_z
_atom_site_U_iso_or_equiv
_atom_site_adp_type
_atom_site_occupancy
_atom_site_symmetry_multiplicity
_atom_site_calc_flag
_atom_site_refinement_flags
Cl1 Cl 0.46005(3) -0.28357(6) 0.12468(4) 0.0667(2) Uani 1 1 d .
N1 N 0.63122(8) 0.32505(14) 0.23183(10) 0.0426(4) Uani 1 1 d .
N2 N 0.73412(8) 0.13838(16) 0.26748(10) 0.0444(4) Uani 1 1 d .
C1 C 0.60033(11) 0.43942(18) 0.20498(15) 0.0542(6) Uani 1 1 d .
H1 H 0.5773 0.4979 0.2369 0.065 Uiso 1 1 calc R
C2 C 0.60935(13) 0.4516(2) 0.12400(16) 0.0629(6) Uani 1 1 d .
H2 H 0.5932 0.5200 0.0900 0.075 Uiso 1 1 calc R
C3 C 0.64755(13) 0.3429(2) 0.09953(14) 0.0581(6) Uani 1 1 d .
H3 H 0.6612 0.3267 0.0469 0.070 Uiso 1 1 calc R
C4 C 0.66064(10) 0.26649(18) 0.16742(12) 0.0435(5) Uani 1 1 d .
C5 C 0.69425(10) 0.13638(17) 0.18175(11) 0.0410(4) Uani 1 1 d .
C6 C 0.63208(9) 0.03325(16) 0.17051(11) 0.0365(4) Uani 1 1 d .
C7 C 0.55870(11) 0.05601(19) 0.13277(14) 0.0547(6) Uani 1 1 d .
H7 H 0.5449 0.1378 0.1155 0.066 Uiso 1 1 calc R
C8 C 0.50518(12) -0.0400(2) 0.11994(16) 0.0599(6) Uani 1 1 d .
H8 H 0.4556 -0.0229 0.0951 0.072 Uiso 1 1 calc R
C9 C 0.52582(10) -0.16005(18) 0.14407(12) 0.0445(5) Uani 1 1 d .
C10 C 0.59764(11) -0.18639(18) 0.18240(12) 0.0470(5) Uani 1 1 d .
H10 H 0.6109 -0.2686 0.1992 0.056 Uiso 1 1 calc R
C11 C 0.65027(10) -0.08959(18) 0.19590(12) 0.0442(5) Uani 1 1 d .
H11 H 0.6992 -0.1071 0.2227 0.053 Uiso 1 1 calc R
C12 C 0.63771(10) 0.27215(17) 0.31260(12) 0.0422(4) Uani 1 1 d .
C13 C 0.59482(12) 0.3146(2) 0.37297(13) 0.0542(5) Uani 1 1 d .
H13 H 0.5585 0.3782 0.3607 0.065 Uiso 1 1 calc R
C14 C 0.60637(14) 0.2617(2) 0.45154(14) 0.0641(6) Uani 1 1 d .
H14 H 0.5778 0.2900 0.4925 0.077 Uiso 1 1 calc R
C15 C 0.65930(15) 0.1683(2) 0.46951(14) 0.0652(6) Uani 1 1 d .
H15 H 0.6672 0.1343 0.5229 0.078 Uiso 1 1 calc R
C16 C 0.70115(12) 0.1237(2) 0.40938(13) 0.0548(5) Uani 1 1 d .
H16 H 0.7364 0.0587 0.4221 0.066 Uiso 1 1 calc R
C17 C 0.69099(10) 0.17548(17) 0.32977(11) 0.0408(4) Uani 1 1 d .
C18 C 0.75348(12) 0.1109(2) 0.12239(14) 0.0594(6) Uani 1 1 d .
H18A H 0.7929 0.1742 0.1303 0.089 Uiso 1 1 calc R
H18B H 0.7289 0.1138 0.0659 0.089 Uiso 1 1 calc R
H18C H 0.7758 0.0287 0.1337 0.089 Uiso 1 1 calc R
H2A H 0.7613(11) 0.070(2) 0.2820(12) 0.050(6) Uiso 1 1 d .

loop_
_atom_site_aniso_label
_atom_site_aniso_U_11
_atom_site_aniso_U_22
_atom_site_aniso_U_33
_atom_site_aniso_U_23
_atom_site_aniso_U_13
_atom_site_aniso_U_12
Cl1 0.0564(4) 0.0603(4) 0.0840(5) -0.0103(3) 0.0119(3) -0.0224(2)
N1 0.0402(8) 0.0335(8) 0.0542(10) 0.0019(7) 0.0060(7) -0.0012(6)
N2 0.0345(8) 0.0442(10) 0.0531(10) -0.0027(8) 0.0007(7) 0.0014(7)
C1 0.0485(12) 0.0348(11) 0.0785(16) 0.0057(10) 0.0048(10) -0.0009(8)
C2 0.0643(14) 0.0437(13) 0.0786(17) 0.0210(11) 0.0008(12) -0.0067(10)
C3 0.0672(14) 0.0524(13) 0.0553(13) 0.0100(10) 0.0101(10) -0.0109(11)
C4 0.0432(10) 0.0387(10) 0.0488(11) 0.0012(8) 0.0071(8) -0.0081(8)
C5 0.0368(10) 0.0425(10) 0.0445(10) -0.0003(8) 0.0080(8) -0.0007(8)
C6 0.0348(9) 0.0396(10) 0.0359(9) -0.0032(7) 0.0070(7) 0.0017(7)
C7 0.0426(11) 0.0392(11) 0.0798(15) 0.0063(10) -0.0016(10) 0.0044(8)
C8 0.0345(10) 0.0554(13) 0.0863(17) 0.0018(11) -0.0052(10) 0.0010(9)
C9 0.0427(11) 0.0440(11) 0.0488(11) -0.0049(8) 0.0132(8) -0.0086(8)
C10 0.0518(12) 0.0362(10) 0.0528(12) 0.0040(9) 0.0059(9) -0.0004(8)
C11 0.0385(10) 0.0418(11) 0.0507(11) 0.0016(8) -0.0001(8) 0.0022(8)
C12 0.0403(10) 0.0379(10) 0.0483(11) -0.0043(8) 0.0054(8) -0.0070(8)
C13 0.0522(12) 0.0470(12) 0.0658(14) -0.0098(10) 0.0167(10) -0.0054(9)
C14 0.0759(16) 0.0657(15) 0.0546(13) -0.0153(11) 0.0226(11) -0.0182(13)
C15 0.0821(17) 0.0693(16) 0.0435(12) -0.0011(11) 0.0051(11) -0.0162(13)
C16 0.0565(13) 0.0518(13) 0.0531(13) 0.0020(10) -0.0041(10) -0.0061(10)
C17 0.0372(9) 0.0397(10) 0.0445(10) -0.0053(8) 0.0021(8) -0.0084(7)
C18 0.0501(12) 0.0651(14) 0.0672(14) -0.0072(11) 0.0233(10) -0.0072(10)

loop_
_atom_type_symbol
_atom_type_description
_atom_type_scat_dispersion_real
_atom_type_scat_dispersion_imag
_atom_type_scat_source
C C 0.0033 0.0016 'International Tables Vol C Tables 4.2.6.8 and 6.1.1.4'
H H 0.0000 0.0000 'International Tables Vol C Tables 4.2.6.8 and 6.1.1.4'
N N 0.0061 0.0033 'International Tables Vol C Tables 4.2.6.8 and 6.1.1.4'
Cl Cl 0.1484 0.1585 'International Tables Vol C Tables 4.2.6.8 and 6.1.1.4'

loop_
_geom_angle_atom_site_label_1
_geom_angle_atom_site_label_2
_geom_angle_atom_site_label_3
_geom_angle
C4 N1 C1 109.24(16)
C4 N1 C12 122.17(16)
C1 N1 C12 128.51(17)
C17 N2 C5 116.62(15)
C17 N2 H2A 111.4(13)
C5 N2 H2A 114.5(13)
C2 C1 N1 107.51(19)
C2 C1 H1 126.2
N1 C1 H1 126.2
C1 C2 C3 108.38(19)
C1 C2 H2 125.8
C3 C2 H2 125.8
C4 C3 C2 107.0(2)
C4 C3 H3 126.5
C2 C3 H3 126.5
C3 C4 N1 107.82(18)
C3 C4 C5 133.67(19)
N1 C4 C5 118.38(16)
N2 C5 C4 105.23(15)
N2 C5 C18 108.31(15)
C4 C5 C18 110.52(16)
N2 C5 C6 111.53(14)
C4 C5 C6 111.70(14)
C18 C5 C6 109.44(15)
C7 C6 C11 117.56(17)
C7 C6 C5 122.76(16)
C11 C6 C5 119.63(15)
C6 C7 C8 121.39(19)
C6 C7 H7 119.3
C8 C7 H7 119.3
C9 C8 C7 119.27(19)
C9 C8 H8 120.4
C7 C8 H8 120.4
C8 C9 C10 121.19(17)
C8 C9 Cl1 119.88(15)
C10 C9 Cl1 118.93(15)
C9 C10 C11 119.05(18)
C9 C10 H10 120.5
C11 C10 H10 120.5
C10 C11 C6 121.52(17)
C10 C11 H11 119.2
C6 C11 H11 119.2
C13 C12 C17 120.80(18)
C13 C12 N1 122.61(18)
C17 C12 N1 116.58(16)
C14 C13 C12 119.4(2)
C14 C13 H13 120.3
C12 C13 H13 120.3
C15 C14 C13 120.4(2)
C15 C14 H14 119.8
C13 C14 H14 119.8
C14 C15 C16 120.7(2)
C14 C15 H15 119.7
C16 C15 H15 119.7
C15 C16 C17 120.3(2)
C15 C16 H16 119.9
C17 C16 H16 119.9
C12 C17 C16 118.50(18)
C12 C17 N2 118.56(17)
C16 C17 N2 122.89(18)
C5 C18 H18A 109.5
C5 C18 H18B 109.5
H18A C18 H18B 109.5
C5 C18 H18C 109.5
H18A C18 H18C 109.5
H18B C18 H18C 109.5

loop_
_geom_bond_atom_site_label_1
_geom_bond_atom_site_label_2
_geom_bond_distance
Cl1 C9 1.7445(18)
N1 C4 1.369(2)
N1 C1 1.371(2)
N1 C12 1.412(2)
N2 C17 1.393(2)
N2 C5 1.472(2)
N2 H2A 0.88(2)
C1 C2 1.346(3)
C1 H1 0.9300
C2 C3 1.412(3)
C2 H2 0.9300
C3 C4 1.358(3)
C3 H3 0.9300
C4 C5 1.502(3)
C5 C18 1.529(3)
C5 C6 1.537(2)
C6 C7 1.376(3)
C6 C11 1.385(3)
C7 C8 1.380(3)
C7 H7 0.9300
C8 C9 1.362(3)
C8 H8 0.9300
C9 C10 1.362(3)
C10 C11 1.377(3)
C10 H10 0.9300
C11 H11 0.9300
C12 C13 1.383(3)
C12 C17 1.389(3)
C13 C14 1.379(3)
C13 H13 0.9300
C14 C15 1.362(3)
C14 H14 0.9300
C15 C16 1.376(3)
C15 H15 0.9300
C16 C17 1.389(3)
C16 H16 0.9300
C18 H18A 0.9600
C18 H18B 0.9600
C18 H18C 0.9600

loop_
_geom_torsion_atom_site_label_1
_geom_torsion_atom_site_label_2
_geom_torsion_atom_site_label_3
_geom_torsion_atom_site_label_4
_geom_torsion
C4 N1 C1 C2 0.9(2)
C12 N1 C1 C2 177.67(18)
N1 C1 C2 C3 -0.6(2)
C1 C2 C3 C4 0.2(2)
C2 C3 C4 N1 0.4(2)
C2 C3 C4 C5 176.0(2)
C1 N1 C4 C3 -0.8(2)
C12 N1 C4 C3 -177.81(16)
C1 N1 C4 C5 -177.16(15)
C12 N1 C4 C5 5.8(2)
C17 N2 C5 C4 54.30(19)
C17 N2 C5 C18 172.51(16)
C17 N2 C5 C6 -67.0(2)
C3 C4 C5 N2 146.6(2)
N1 C4 C5 N2 -38.1(2)
C3 C4 C5 C18 29.9(3)
N1 C4 C5 C18 -154.83(17)
C3 C4 C5 C6 -92.2(2)
N1 C4 C5 C6 83.1(2)
N2 C5 C6 C7 131.95(19)
C4 C5 C6 C7 14.5(3)
C18 C5 C6 C7 -108.2(2)
N2 C5 C6 C11 -50.8(2)
C4 C5 C6 C11 -168.23(16)
C18 C5 C6 C11 69.1(2)
C11 C6 C7 C8 -0.5(3)
C5 C6 C7 C8 176.8(2)
C6 C7 C8 C9 -1.0(4)
C7 C8 C9 C10 1.6(3)
C7 C8 C9 Cl1 -177.51(18)
C8 C9 C10 C11 -0.8(3)
Cl1 C9 C10 C11 178.38(15)
C9 C10 C11 C6 -0.8(3)
C7 C6 C11 C10 1.4(3)
C5 C6 C11 C10 -176.00(17)
C4 N1 C12 C13 -165.59(17)
C1 N1 C12 C13 18.0(3)
C4 N1 C12 C17 15.6(2)
C1 N1 C12 C17 -160.83(17)
C17 C12 C13 C14 1.3(3)
N1 C12 C13 C14 -177.49(17)
C12 C13 C14 C15 -0.2(3)
C13 C14 C15 C16 -1.1(3)
C14 C15 C16 C17 1.3(3)
C13 C12 C17 C16 -1.0(3)
N1 C12 C17 C16 177.81(16)
C13 C12 C17 N2 -178.38(16)
N1 C12 C17 N2 0.4(2)
C15 C16 C17 C12 -0.3(3)
C15 C16 C17 N2 176.97(18)
C5 N2 C17 C12 -37.9(2)
C5 N2 C17 C16 144.82(18)
